data_7042421
loop_
_publ_author_name
'Han, Yongqiang'
'Yan, Pengfei'
'Sun, Jingwen'
'An, Guanghui'
'Yao, Xu'
'Li, Yuxin'
'Li, Guangming'

_publ_section_title
;
 Luminescence and white-light emitting luminescent sensor of
 tetrafluoroterephthalate-lanthanide metal-organic frameworks.
;
_journal_issue 14
_journal_name_full 'Dalton transactions (Cambridge, England : 2003)'
_journal_page_first 4642
_journal_page_last 4653
_journal_paper_doi 10.1039/c7dt00215g
_journal_volume 46
_journal_year 2017
_chemical_formula_moiety 'C12 H4 Dy F6 O8'
_chemical_formula_sum 'C12 H4 Dy F6 O8'
_chemical_formula_weight 552.65
_space_group_crystal_system monoclinic
_space_group_IT_number 12
_space_group_name_Hall '-C 2y'
_space_group_name_H-M_alt 'C 1 2/m 1'
_symmetry_space_group_name_Hall '-C 2y'
_symmetry_space_group_name_H-M 'C 1 2/m 1'
_atom_sites_solution_hydrogens difmap
_audit_creation_date 2017-03-03
_audit_creation_method
;
Olex2 1.2
(compiled 2017.03.02 svn.r3394 for OlexSys, GUI svn.r5324)
;
_audit_update_record
;
2017-03-08 deposited with the CCDC.
2017-03-09 downloaded from the CCDC.
;
_cell_angle_alpha 90
_cell_angle_beta 124.377(5)
_cell_angle_gamma 90
_cell_formula_units_Z 4
_cell_length_a 13.804(5)
_cell_length_b 11.198(5)
_cell_length_c 11.558(5)
_cell_measurement_reflns_used 1583
_cell_measurement_temperature 293(2)
_cell_measurement_theta_max 29.4063
_cell_measurement_theta_min 3.5695
_cell_volume 1474.6(11)
_computing_data_collection
'CrysAlisPro, Agilent Technologies,Version 1.171.35.21 (release 20-01-2012 CrysAlis171 .NET)(compiled Jan 23 2012,18:06:46)'
_computing_molecular_graphics 'Olex2 (Dolomanov et al., 2009)'
_computing_publication_material '(K. Brandenburg, Diamond 3.1, 2009)'
_computing_structure_refinement 'ShelXL (Sheldrick, 2015)'
_computing_structure_solution 'SHELXS-2016/6 (Sheldrick, 2015)'
_diffrn_ambient_temperature 293(2)
_diffrn_measured_fraction_theta_full 0.997
_diffrn_measured_fraction_theta_max 0.997
_diffrn_measurement_device_type 'multiwire proportional'
_diffrn_measurement_method 'phi and omega scans'
_diffrn_radiation_monochromator graphite
_diffrn_radiation_type MoK\a
_diffrn_radiation_wavelength 0.71069
_diffrn_reflns_av_R_equivalents 0.0298
_diffrn_reflns_av_unetI/netI 0.0410
_diffrn_reflns_Laue_measured_fraction_full 0.997
_diffrn_reflns_Laue_measured_fraction_max 0.997
_diffrn_reflns_limit_h_max 16
_diffrn_reflns_limit_h_min -15
_diffrn_reflns_limit_k_max 10
_diffrn_reflns_limit_k_min -13
_diffrn_reflns_limit_l_max 13
_diffrn_reflns_limit_l_min -13
_diffrn_reflns_number 2611
_diffrn_reflns_point_group_measured_fraction_full 0.997
_diffrn_reflns_point_group_measured_fraction_max 0.997
_diffrn_reflns_theta_full 24.999
_diffrn_reflns_theta_max 24.999
_diffrn_reflns_theta_min 3.576
_exptl_absorpt_coefficient_mu 5.184
_exptl_absorpt_correction_T_max 0.436
_exptl_absorpt_correction_T_min 0.244
_exptl_absorpt_correction_type multi-scan
_exptl_absorpt_process_details
;
CrysAlisPro, Agilent Technologies,
Version 1.171.35.21 (release 20-01-2012 CrysAlis171 .NET)
(compiled Jan 23 2012,18:06:46)
Empirical absorption correction using spherical harmonics,
 implemented in SCALE3 ABSPACK scaling algorithm.
;
_exptl_crystal_colour colorless
_exptl_crystal_density_diffrn 2.489
_exptl_crystal_description block
_exptl_crystal_F_000 1040
_exptl_crystal_size_max 0.28
_exptl_crystal_size_mid 0.24
_exptl_crystal_size_min 0.16
_refine_diff_density_max 0.585
_refine_diff_density_min -0.946
_refine_diff_density_rms 0.138
_refine_ls_extinction_method none
_refine_ls_goodness_of_fit_ref 1.099
_refine_ls_hydrogen_treatment constr
_refine_ls_matrix_type full
_refine_ls_number_parameters 134
_refine_ls_number_reflns 1378
_refine_ls_number_restraints 0
_refine_ls_restrained_S_all 1.099
_refine_ls_R_factor_all 0.0274
_refine_ls_R_factor_gt 0.0253
_refine_ls_shift/su_max 0.000
_refine_ls_shift/su_mean 0.000
_refine_ls_structure_factor_coef Fsqd
_refine_ls_weighting_details 'w=1/[\s^2^(Fo^2^)+(0.0291P)^2^] where P=(Fo^2^+2Fc^2^)/3'
_refine_ls_weighting_scheme calc
_refine_ls_wR_factor_gt 0.0595
_refine_ls_wR_factor_ref 0.0615
_reflns_Friedel_coverage 0.000
_reflns_number_gt 1302
_reflns_number_total 1382
_reflns_threshold_expression 'I > 2\s(I)'
_cod_data_source_file c7dt00215g2.cif
_cod_data_source_block 10-dy_sq
_cod_depositor_comments 'Adding full bibliography for 7042409--7042422.cif.'
_cod_database_code 7042421
_shelx_shelxl_version_number 2016/6
_shelx_space_group_comment
;
The symmetry employed for this shelxl refinement is uniquely defined
by the following loop, which should always be used as a source of
symmetry information in preference to the above space-group names.
They are only intended as comments.
;
_shelx_estimated_absorpt_t_max 0.491
_shelx_estimated_absorpt_t_min 0.325
_olex2_refinement_description
;
1. Fixed Uiso
 At 1.2 times of:
  All O(H,H) groups
2.a Riding coordinates:
 O2(H2A,H2B)
;
_olex2_submission_special_instructions 'No special instructions were received'

loop_
_space_group_symop_operation_xyz
'x, y, z'
'-x, y, -z'
'x+1/2, y+1/2, z'
'-x+1/2, y+1/2, -z'
'-x, -y, -z'
'x, -y, z'
'-x+1/2, -y+1/2, -z'
'x+1/2, -y+1/2, z'

loop_
_atom_site_label
_atom_site_type_symbol
_atom_site_fract_x
_atom_site_fract_y
_atom_site_fract_z
_atom_site_U_iso_or_equiv
_atom_site_adp_type
_atom_site_occupancy
_atom_site_site_symmetry_order
_atom_site_calc_flag
_atom_site_refinement_flags_posn
_atom_site_refinement_flags_adp
_atom_site_refinement_flags_occupancy
C1 C 0.0524(4) 0.0611(4) 0.6230(5) 0.0237(11) Uani 1 1 d . . .
C2 C 0.000000 0.1252(5) 0.500000 0.0198(14) Uani 1 2 d S T P
C3 C 0.000000 0.2609(6) 0.500000 0.0211(14) Uani 1 2 d S T P
C4 C 0.1580(6) 0.500000 0.2880(7) 0.0261(17) Uani 1 2 d S T P
C5 C 0.1473(6) 0.500000 0.1507(7) 0.0250(16) Uani 1 2 d S T P
C6 C 0.1418(4) 0.3954(5) 0.0838(5) 0.0255(11) Uani 1 1 d . . .
C7 C 0.1355(5) 0.3958(5) -0.0400(5) 0.0282(12) Uani 1 1 d . . .
C8 C 0.1343(6) 0.500000 -0.1036(6) 0.0230(15) Uani 1 2 d S T P
C9 C 0.1355(6) 0.500000 -0.2331(7) 0.0253(16) Uani 1 2 d S T P
Dy1 Dy 0.15927(2) 0.500000 0.53113(3) 0.01375(12) Uani 1 2 d S T P
F1 F 0.1011(3) 0.1194(3) 0.7445(3) 0.0391(8) Uani 1 1 d . . .
F2 F 0.1434(4) 0.2884(3) 0.1352(3) 0.0515(10) Uani 1 1 d . . .
F3 F 0.1309(4) 0.2915(3) -0.0991(3) 0.0538(10) Uani 1 1 d . . .
O1 O 0.0928(3) 0.3087(3) 0.5293(4) 0.0274(8) Uani 1 1 d . . .
O2 O 0.3288(3) 0.6291(3) 0.6456(4) 0.0338(9) Uani 1 1 d . . .
H2A H 0.337106 0.704413 0.654853 0.041 Uiso 1 1 d R . .
H2B H 0.396846 0.598083 0.690023 0.041 Uiso 1 1 d R . .
O3 O 0.1628(4) 0.5968(3) 0.3442(4) 0.0363(9) Uani 1 1 d . . .
O4 O 0.2323(4) 0.500000 -0.2181(5) 0.0373(14) Uani 1 2 d S T P
O5 O 0.0405(4) 0.500000 -0.3512(4) 0.0250(11) Uani 1 2 d S T P

loop_
_atom_site_aniso_label
_atom_site_aniso_U_11
_atom_site_aniso_U_22
_atom_site_aniso_U_33
_atom_site_aniso_U_23
_atom_site_aniso_U_13
_atom_site_aniso_U_12
C1 0.022(2) 0.019(2) 0.032(3) -0.005(2) 0.016(2) -0.005(2)
C2 0.022(3) 0.006(3) 0.036(4) 0.000 0.020(3) 0.000
C3 0.025(4) 0.010(3) 0.033(4) 0.000 0.019(3) 0.000
C4 0.016(3) 0.050(5) 0.013(3) 0.000 0.009(3) 0.000
C5 0.028(4) 0.033(4) 0.017(3) 0.000 0.015(3) 0.000
C6 0.030(3) 0.026(3) 0.020(2) 0.003(2) 0.014(2) -0.004(2)
C7 0.034(3) 0.033(3) 0.017(2) -0.004(2) 0.014(2) 0.002(3)
C8 0.020(3) 0.038(4) 0.011(3) 0.000 0.008(3) 0.000
C9 0.028(4) 0.032(4) 0.013(3) 0.000 0.010(3) 0.000
Dy1 0.01732(19) 0.01336(19) 0.01365(18) 0.000 0.01060(15) 0.000
F1 0.051(2) 0.0242(16) 0.0328(16) -0.0084(14) 0.0177(16) -0.0032(16)
F2 0.101(3) 0.0305(19) 0.0399(19) 0.0024(15) 0.050(2) 0.000(2)
F3 0.105(3) 0.0325(19) 0.0390(18) -0.0066(16) 0.050(2) 0.003(2)
O1 0.0264(19) 0.0141(17) 0.045(2) 0.0040(16) 0.0217(18) 0.0006(16)
O2 0.0237(19) 0.033(2) 0.042(2) -0.0085(18) 0.0174(18) -0.0078(17)
O3 0.059(3) 0.036(2) 0.0267(19) -0.0111(17) 0.032(2) -0.017(2)
O4 0.020(3) 0.076(4) 0.020(3) 0.000 0.014(2) 0.000
O5 0.023(2) 0.035(3) 0.011(2) 0.000 0.007(2) 0.000

loop_
_atom_type_symbol
_atom_type_description
_atom_type_scat_dispersion_real
_atom_type_scat_dispersion_imag
_atom_type_scat_source
C C 0.0033 0.0016 'International Tables Vol C Tables 4.2.6.8 and 6.1.1.4'
H H 0.0000 0.0000 'International Tables Vol C Tables 4.2.6.8 and 6.1.1.4'
Dy Dy -0.1892 4.4098 'International Tables Vol C Tables 4.2.6.8 and 6.1.1.4'
F F 0.0171 0.0103 'International Tables Vol C Tables 4.2.6.8 and 6.1.1.4'
O O 0.0106 0.0060 'International Tables Vol C Tables 4.2.6.8 and 6.1.1.4'

loop_
_geom_angle_atom_site_label_1
_geom_angle_atom_site_label_2
_geom_angle_atom_site_label_3
_geom_angle
_geom_angle_site_symmetry_1
_geom_angle_site_symmetry_3
C1 C1 C2 121.4(3) 6 .
F1 C1 C1 119.2(2) . 6
F1 C1 C2 119.3(4) . .
C1 C2 C1 117.2(6) . 2_556
C1 C2 C3 121.4(3) . .
C1 C2 C3 121.4(3) 2_556 .
O1 C3 C2 115.5(3) 2_556 .
O1 C3 C2 115.5(3) . .
O1 C3 O1 129.1(6) 2_556 .
C5 C4 Dy1 175.7(5) . .
O3 C4 C5 119.6(3) 6_565 .
O3 C4 C5 119.6(3) . .
O3 C4 Dy1 60.6(3) . .
O3 C4 Dy1 60.6(3) 6_565 .
O3 C4 O3 120.9(6) . 6_565
C6 C5 C4 122.0(3) . .
C6 C5 C4 122.0(3) 6_565 .
C6 C5 C6 115.9(6) 6_565 .
C5 C6 C7 121.9(5) . .
F2 C6 C5 122.0(4) . .
F2 C6 C7 116.1(4) . .
C8 C7 C6 122.0(5) . .
F3 C7 C6 118.9(4) . .
F3 C7 C8 119.1(4) . .
C7 C8 C7 116.3(6) . 6_565
C7 C8 C9 121.8(3) . .
C7 C8 C9 121.8(3) 6_565 .
C8 C9 Dy1 175.2(5) . 1_554
O4 C9 C8 118.4(6) . .
O4 C9 Dy1 56.9(3) . 1_554
O4 C9 O5 122.2(6) . .
O5 C9 C8 119.4(6) . .
O5 C9 Dy1 65.3(3) . 1_554
C4 Dy1 C9 174.38(19) . 1_556
O1 Dy1 C4 102.25(9) . .
O1 Dy1 C4 102.25(9) 6_565 .
O1 Dy1 C9 75.93(9) 6_565 1_556
O1 Dy1 C9 75.93(9) . 1_556
O1 Dy1 O1 134.11(16) . 6_565
O1 Dy1 O2 73.07(12) 6_565 .
O1 Dy1 O2 73.07(12) . 6_565
O1 Dy1 O2 144.35(13) 6_565 6_565
O1 Dy1 O2 144.35(12) . .
O1 Dy1 O3 77.77(12) 6_565 .
O1 Dy1 O3 127.29(12) 6_565 6_565
O1 Dy1 O3 77.77(12) . 6_565
O1 Dy1 O3 127.29(12) . .
O1 Dy1 O4 84.73(9) . 1_556
O1 Dy1 O4 84.73(9) 6_565 1_556
O1 Dy1 O5 74.35(9) . 5_565
O1 Dy1 O5 74.35(9) 6_565 5_565
O1 Dy1 O5 69.51(8) 6_565 1_556
O1 Dy1 O5 69.51(8) . 1_556
O2 Dy1 C4 90.29(14) 6_565 .
O2 Dy1 C4 90.29(14) . .
O2 Dy1 C9 94.21(14) 6_565 1_556
O2 Dy1 C9 94.21(14) . 1_556
O2 Dy1 O2 73.64(18) . 6_565
O2 Dy1 O3 73.83(12) . .
O2 Dy1 O3 104.69(13) 6_565 .
O2 Dy1 O3 73.83(12) 6_565 6_565
O2 Dy1 O3 104.69(13) . 6_565
O2 Dy1 O4 74.33(12) 6_565 1_556
O2 Dy1 O4 74.33(12) . 1_556
O2 Dy1 O5 114.03(11) 6_565 1_556
O2 Dy1 O5 114.03(11) . 1_556
O3 Dy1 C4 26.39(9) 6_565 .
O3 Dy1 C4 26.39(9) . .
O3 Dy1 C9 153.33(9) 6_565 1_556
O3 Dy1 C9 153.33(9) . 1_556
O3 Dy1 O3 52.71(17) 6_565 .
O3 Dy1 O4 146.94(11) . 1_556
O3 Dy1 O4 146.94(11) 6_565 1_556
O3 Dy1 O5 141.20(12) . 1_556
O3 Dy1 O5 141.20(12) 6_565 1_556
O4 Dy1 C4 160.64(18) 1_556 .
O4 Dy1 C9 24.98(18) 1_556 1_556
O4 Dy1 O5 50.29(14) 1_556 1_556
O5 Dy1 C4 149.07(17) 1_556 .
O5 Dy1 C4 76.75(17) 5_565 .
O5 Dy1 C9 97.63(18) 5_565 1_556
O5 Dy1 C9 25.31(17) 1_556 1_556
O5 Dy1 O2 141.29(10) 5_565 .
O5 Dy1 O2 141.30(10) 5_565 6_565
O5 Dy1 O3 79.36(13) 5_565 6_565
O5 Dy1 O3 79.36(13) 5_565 .
O5 Dy1 O4 122.61(15) 5_565 1_556
O5 Dy1 O5 72.31(16) 5_565 1_556
C3 O1 Dy1 137.6(3) . .
Dy1 O2 H2A 133.2 . .
Dy1 O2 H2B 119.1 . .
H2A O2 H2B 107.7 . .
C4 O3 Dy1 93.1(3) . .
C9 O4 Dy1 98.1(4) . 1_554
C9 O5 Dy1 89.3(4) . 1_554
C9 O5 Dy1 163.0(4) . 5_565
Dy1 O5 Dy1 107.69(15) 5_565 1_554

loop_
_geom_bond_atom_site_label_1
_geom_bond_atom_site_label_2
_geom_bond_distance
_geom_bond_site_symmetry_2
C1 C1 1.369(10) 6
C1 C2 1.377(6) .
C1 F1 1.336(5) .
C2 C3 1.519(9) .
C3 O1 1.245(4) .
C3 O1 1.245(4) 2_556
C4 C5 1.509(9) .
C4 Dy1 2.800(6) .
C4 O3 1.246(5) 6_565
C4 O3 1.246(5) .
C5 C6 1.382(6) 6_565
C5 C6 1.382(6) .
C6 C7 1.383(7) .
C6 F2 1.332(6) .
C7 C8 1.374(6) .
C7 F3 1.335(6) .
C8 C9 1.507(9) .
C9 Dy1 2.923(6) 1_554
C9 O4 1.247(9) .
C9 O5 1.250(8) .
Dy1 O1 2.326(3) 6_565
Dy1 O1 2.326(3) .
Dy1 O2 2.412(3) .
Dy1 O2 2.412(3) 6_565
Dy1 O3 2.442(3) .
Dy1 O3 2.442(3) 6_565
Dy1 O4 2.473(5) 1_556
Dy1 O5 2.656(4) 1_556
Dy1 O5 2.335(5) 5_565
O2 H2A 0.8498 .
O2 H2B 0.8500 .
